data_1561964
loop_
_publ_author_name
'Choudhury, Amitava'
'Ghosh, Kartik'
'Grandjean, Fernande'
'Long, Gary J.'
'Dorhout, Peter K.'

_publ_section_title
;
 Structural, optical, and magnetic properties of Na8Eu2(Si2S6)2 and
 Na8Eu2(Ge2S6)2: Europium(II) quaternary chalcogenides that contain an
 ethane-like (Si2S6)6&#x2212; or (Ge2S6)6&#x2212; moiety
;
_journal_name_full 'Journal of Solid State Chemistry'
_journal_page_first 74
_journal_page_last 80
_journal_paper_doi 10.1016/j.jssc.2015.02.006
_journal_volume 226
_journal_year 2015
_chemical_formula_moiety 'Eu2 Na2 S12 Si4, 6(Na)'
_chemical_formula_sum 'Eu2 Na8 S12 Si4'
_chemical_formula_weight 984.92
_space_group_IT_number 12
_space_group_name_Hall '-C 2y'
_space_group_name_H-M_alt 'C 1 2/m 1'
_symmetry_cell_setting monoclinic
_symmetry_space_group_name_Hall '-C 2y'
_symmetry_space_group_name_H-M 'C 1 2/m 1'
_atom_sites_solution_hydrogens none
_atom_sites_solution_primary direct
_atom_sites_solution_secondary difmap
_audit_creation_method SHELXL-97
_cell_angle_alpha 90.00
_cell_angle_beta 107.271(3)
_cell_angle_gamma 90.00
_cell_formula_units_Z 1
_cell_length_a 6.7784(14)
_cell_length_b 11.680(2)
_cell_length_c 7.6622(16)
_cell_measurement_reflns_used 1556
_cell_measurement_temperature 296(2)
_cell_measurement_theta_max 28.25
_cell_measurement_theta_min 2.78
_cell_volume 579.3(2)
_computing_cell_refinement 'Bruker SAINT'
_computing_data_collection 'Bruker SMART'
_computing_data_reduction 'Bruker SAINT'
_computing_molecular_graphics 'Bruker SHELXTL'
_computing_publication_material 'Bruker SHELXTL'
_computing_structure_refinement 'SHELXL-97 (Sheldrick, 2008)'
_computing_structure_solution 'SHELXS-97 (Sheldrick, 2008)'
_diffrn_ambient_temperature 296(2)
_diffrn_measured_fraction_theta_full 0.992
_diffrn_measured_fraction_theta_max 0.992
_diffrn_measurement_device_type 'Bruker APEX-II CCD'
_diffrn_measurement_method '\w scans'
_diffrn_radiation_monochromator graphite
_diffrn_radiation_source 'fine-focus sealed tube'
_diffrn_radiation_type MoK\a
_diffrn_radiation_wavelength 0.71073
_diffrn_reflns_av_R_equivalents 0.0512
_diffrn_reflns_av_sigmaI/netI 0.0425
_diffrn_reflns_limit_h_max 8
_diffrn_reflns_limit_h_min -8
_diffrn_reflns_limit_k_max 15
_diffrn_reflns_limit_k_min -15
_diffrn_reflns_limit_l_max 10
_diffrn_reflns_limit_l_min -10
_diffrn_reflns_number 3413
_diffrn_reflns_theta_full 28.33
_diffrn_reflns_theta_max 28.33
_diffrn_reflns_theta_min 2.78
_exptl_absorpt_coefficient_mu 6.793
_exptl_absorpt_correction_T_max 0.8761
_exptl_absorpt_correction_T_min 0.6125
_exptl_absorpt_correction_type multi-scan
_exptl_absorpt_process_details '(SADABS; Sheldrick, 2003)'
_exptl_crystal_colour yellow
_exptl_crystal_density_diffrn 2.823
_exptl_crystal_density_method 'not measured'
_exptl_crystal_description brokenplate
_exptl_crystal_F_000 462
_exptl_crystal_size_max 0.08
_exptl_crystal_size_mid 0.03
_exptl_crystal_size_min 0.02
_refine_diff_density_max 2.078
_refine_diff_density_min -1.284
_refine_diff_density_rms 0.280
_refine_ls_extinction_method none
_refine_ls_goodness_of_fit_ref 1.392
_refine_ls_hydrogen_treatment none
_refine_ls_matrix_type full
_refine_ls_number_parameters 37
_refine_ls_number_reflns 755
_refine_ls_number_restraints 0
_refine_ls_restrained_S_all 1.392
_refine_ls_R_factor_all 0.0671
_refine_ls_R_factor_gt 0.0606
_refine_ls_shift/su_max 0.000
_refine_ls_shift/su_mean 0.000
_refine_ls_structure_factor_coef Fsqd
_refine_ls_weighting_details 'calc w=1/[\s^2^(Fo^2^)+(0.0401P)^2^+11.0334P] where P=(Fo^2^+2Fc^2^)/3'
_refine_ls_weighting_scheme calc
_refine_ls_wR_factor_gt 0.1375
_refine_ls_wR_factor_ref 0.1400
_reflns_number_gt 696
_reflns_number_total 755
_reflns_threshold_expression >2sigma(I)
_cod_data_source_file JSSC-2015-226-74.cif
_cod_data_source_block Eu2Na8S12Si4
_cod_depositor_comments
;
The following automatic conversions were performed:

data item '_symmetry_cell_setting' value 'Monoclinic' was changed to
'monoclinic' in accordance with the built-in table derived from the
CIF Core dictionary named 'cif_core.dic' version 2.4.5 last updated
on 2014-11-21.

Automatic conversion script
Id: cif_fix_values 8369 2020-08-20 11:38:08Z andrius 
;
_cod_original_sg_symbol_H-M C2/m
_cod_database_code 1561964

loop_
_symmetry_equiv_pos_as_xyz
'x, y, z'
'-x, y, -z'
'x+1/2, y+1/2, z'
'-x+1/2, y+1/2, -z'
'-x, -y, -z'
'x, -y, z'
'-x+1/2, -y+1/2, -z'
'x+1/2, -y+1/2, z'

loop_
_atom_site_label
_atom_site_type_symbol
_atom_site_fract_x
_atom_site_fract_y
_atom_site_fract_z
_atom_site_U_iso_or_equiv
_atom_site_adp_type
_atom_site_occupancy
_atom_site_symmetry_multiplicity
_atom_site_calc_flag
_atom_site_refinement_flags
_atom_site_disorder_assembly
_atom_site_disorder_group
Si1 Si 0.4482(4) 0.0000 0.3417(4) 0.0127(6) Uani 1 2 d S . .
Eu1 Eu 0.0000 0.16582(8) 0.5000 0.0141(3) Uani 0.50 2 d SP . .
Na1 Na 0.0000 0.16582(8) 0.5000 0.0141(3) Uani 0.50 2 d SP . .
S1 S 0.2670(3) 0.15130(17) 0.2524(3) 0.0157(5) Uani 1 1 d . . .
S2 S 0.7194(4) 0.0000 0.2532(4) 0.0156(6) Uani 1 2 d S . .
Na2 Na 0.0000 0.3237(4) 0.0000 0.0222(10) Uani 1 2 d S . .
Na3 Na 0.0000 0.0000 0.0000 0.0271(17) Uani 1 4 d S . .

loop_
_atom_site_aniso_label
_atom_site_aniso_U_11
_atom_site_aniso_U_22
_atom_site_aniso_U_33
_atom_site_aniso_U_23
_atom_site_aniso_U_13
_atom_site_aniso_U_12
Si1 0.0104(13) 0.0081(13) 0.0205(17) 0.000 0.0060(12) 0.000
Eu1 0.0148(5) 0.0108(5) 0.0173(5) 0.000 0.0057(4) 0.000
Na1 0.0148(5) 0.0108(5) 0.0173(5) 0.000 0.0057(4) 0.000
S1 0.0163(9) 0.0108(9) 0.0201(11) -0.0002(7) 0.0057(8) 0.0017(7)
S2 0.0131(13) 0.0149(13) 0.0200(14) 0.000 0.0068(11) 0.000
Na2 0.020(2) 0.028(3) 0.021(2) 0.000 0.0093(19) 0.000
Na3 0.037(4) 0.009(3) 0.027(4) 0.000 -0.004(3) 0.000

loop_
_atom_type_symbol
_atom_type_description
_atom_type_scat_dispersion_real
_atom_type_scat_dispersion_imag
_atom_type_scat_source
Na Na 0.0362 0.0249 'International Tables Vol C Tables 4.2.6.8 and 6.1.1.4'
S S 0.1246 0.1234 'International Tables Vol C Tables 4.2.6.8 and 6.1.1.4'
Si Si 0.0817 0.0704 'International Tables Vol C Tables 4.2.6.8 and 6.1.1.4'
Eu Eu -0.1578 3.6682 'International Tables Vol C Tables 4.2.6.8 and 6.1.1.4'

loop_
_geom_angle_atom_site_label_1
_geom_angle_atom_site_label_2
_geom_angle_atom_site_label_3
_geom_angle
_geom_angle_site_symmetry_1
_geom_angle_site_symmetry_3
S2 Si1 S1 111.29(11) . .
S2 Si1 S1 111.29(11) . 6
S1 Si1 S1 110.95(16) . 6
S2 Si1 Si1 108.1(2) . 5_656
S1 Si1 Si1 107.52(12) . 5_656
S1 Si1 Si1 107.52(12) 6 5_656
S2 Si1 Na3 114.50(14) . .
S1 Si1 Na3 56.87(8) . .
S1 Si1 Na3 56.87(8) 6 .
Si1 Si1 Na3 137.43(18) 5_656 .
S2 Si1 Na2 57.71(8) . 3_545
S1 Si1 Na2 115.44(13) . 3_545
S1 Si1 Na2 55.97(9) 6 3_545
Si1 Si1 Na2 137.02(11) 5_656 3_545
Na3 Si1 Na2 71.33(6) . 3_545
S2 Si1 Na2 57.71(8) . 7
S1 Si1 Na2 55.97(9) . 7
S1 Si1 Na2 115.44(13) 6 7
Si1 Si1 Na2 137.02(11) 5_656 7
Na3 Si1 Na2 71.33(6) . 7
Na2 Si1 Na2 73.79(15) 3_545 7
S2 Eu1 S2 98.53(8) 1_455 5_656
S2 Eu1 S1 172.65(6) 1_455 7_556
S2 Eu1 S1 86.78(5) 5_656 7_556
S2 Eu1 S1 86.78(5) 1_455 8_455
S2 Eu1 S1 172.65(6) 5_656 8_455
S1 Eu1 S1 88.40(8) 7_556 8_455
S2 Eu1 S1 88.46(7) 1_455 2_556
S2 Eu1 S1 87.30(7) 5_656 2_556
S1 Eu1 S1 86.72(6) 7_556 2_556
S1 Eu1 S1 97.96(5) 8_455 2_556
S2 Eu1 S1 87.30(7) 1_455 .
S2 Eu1 S1 88.46(7) 5_656 .
S1 Eu1 S1 97.96(5) 7_556 .
S1 Eu1 S1 86.72(6) 8_455 .
S1 Eu1 S1 173.50(8) 2_556 .
S2 Eu1 Eu1 49.26(4) 1_455 5_556
S2 Eu1 Eu1 49.26(4) 5_656 5_556
S1 Eu1 Eu1 135.80(4) 7_556 5_556
S1 Eu1 Eu1 135.80(4) 8_455 5_556
S1 Eu1 Eu1 86.75(4) 2_556 5_556
S1 Eu1 Eu1 86.75(4) . 5_556
S2 Eu1 Na1 49.26(4) 1_455 5_556
S2 Eu1 Na1 49.26(4) 5_656 5_556
S1 Eu1 Na1 135.80(4) 7_556 5_556
S1 Eu1 Na1 135.80(4) 8_455 5_556
S1 Eu1 Na1 86.75(4) 2_556 5_556
S1 Eu1 Na1 86.75(4) . 5_556
Eu1 Eu1 Na1 0.0 5_556 5_556
S2 Eu1 Eu1 135.91(5) 1_455 7_556
S2 Eu1 Eu1 86.38(5) 5_656 7_556
S1 Eu1 Eu1 49.11(4) 7_556 7_556
S1 Eu1 Eu1 86.28(5) 8_455 7_556
S1 Eu1 Eu1 135.63(4) 2_556 7_556
S1 Eu1 Eu1 48.86(4) . 7_556
Eu1 Eu1 Eu1 120.12(3) 5_556 7_556
Na1 Eu1 Eu1 120.12(3) 5_556 7_556
S2 Eu1 Na1 135.91(5) 1_455 7_556
S2 Eu1 Na1 86.38(5) 5_656 7_556
S1 Eu1 Na1 49.11(4) 7_556 7_556
S1 Eu1 Na1 86.28(5) 8_455 7_556
S1 Eu1 Na1 135.63(4) 2_556 7_556
S1 Eu1 Na1 48.86(4) . 7_556
Eu1 Eu1 Na1 120.12(3) 5_556 7_556
Na1 Eu1 Na1 120.12(3) 5_556 7_556
Eu1 Eu1 Na1 0.00(2) 7_556 7_556
S2 Eu1 Na1 86.38(5) 1_455 7_456
S2 Eu1 Na1 135.91(5) 5_656 7_456
S1 Eu1 Na1 86.28(5) 7_556 7_456
S1 Eu1 Na1 49.11(4) 8_455 7_456
S1 Eu1 Na1 48.86(4) 2_556 7_456
S1 Eu1 Na1 135.63(4) . 7_456
Eu1 Eu1 Na1 120.12(3) 5_556 7_456
Na1 Eu1 Na1 120.12(3) 5_556 7_456
Eu1 Eu1 Na1 119.76(5) 7_556 7_456
Na1 Eu1 Na1 119.76(5) 7_556 7_456
S2 Eu1 Eu1 86.38(5) 1_455 7_456
S2 Eu1 Eu1 135.91(5) 5_656 7_456
S1 Eu1 Eu1 86.28(5) 7_556 7_456
S1 Eu1 Eu1 49.11(4) 8_455 7_456
S1 Eu1 Eu1 48.86(4) 2_556 7_456
S1 Eu1 Eu1 135.63(4) . 7_456
Eu1 Eu1 Eu1 120.12(3) 5_556 7_456
Na1 Eu1 Eu1 120.12(3) 5_556 7_456
Eu1 Eu1 Eu1 119.76(5) 7_556 7_456
Na1 Eu1 Eu1 119.76(5) 7_556 7_456
Na1 Eu1 Eu1 0.00(2) 7_456 7_456
Si1 S1 Na3 83.89(9) . .
Si1 S1 Na2 85.47(13) . 7
Na3 S1 Na2 88.36(8) . 7
Si1 S1 Na1 104.03(10) . 7_556
Na3 S1 Na1 171.97(8) . 7_556
Na2 S1 Na1 93.61(10) 7 7_556
Si1 S1 Eu1 104.03(10) . 7_556
Na3 S1 Eu1 171.97(8) . 7_556
Na2 S1 Eu1 93.61(10) 7 7_556
Na1 S1 Eu1 0.00(3) 7_556 7_556
Si1 S1 Eu1 103.96(11) . .
Na3 S1 Eu1 94.81(6) . .
Na2 S1 Eu1 170.31(12) 7 .
Na1 S1 Eu1 82.04(5) 7_556 .
Eu1 S1 Eu1 82.04(5) 7_556 .
Si1 S1 Na2 159.71(13) . .
Na3 S1 Na2 80.68(9) . .
Na2 S1 Na2 81.01(9) 7 .
Na1 S1 Na2 91.92(9) 7_556 .
Eu1 S1 Na2 91.92(9) 7_556 .
Eu1 S1 Na2 90.45(6) . .
Si1 S2 Na2 83.95(9) . 3_545
Si1 S2 Na2 83.95(9) . 7
Na2 S2 Na2 89.85(16) 3_545 7
Si1 S2 Eu1 104.26(10) . 1_655
Na2 S2 Eu1 171.30(10) 3_545 1_655
Na2 S2 Eu1 93.83(7) 7 1_655
Si1 S2 Na1 104.26(10) . 1_655
Na2 S2 Na1 171.30(10) 3_545 1_655
Na2 S2 Na1 93.83(7) 7 1_655
Eu1 S2 Na1 0.00(3) 1_655 1_655
Si1 S2 Eu1 104.26(10) . 5_656
Na2 S2 Eu1 93.83(7) 3_545 5_656
Na2 S2 Eu1 171.30(10) 7 5_656
Eu1 S2 Eu1 81.47(8) 1_655 5_656
Na1 S2 Eu1 81.47(8) 1_655 5_656
Si1 S2 Na1 104.26(10) . 5_656
Na2 S2 Na1 93.83(7) 3_545 5_656
Na2 S2 Na1 171.30(10) 7 5_656
Eu1 S2 Na1 81.47(8) 1_655 5_656
Na1 S2 Na1 81.47(8) 1_655 5_656
Eu1 S2 Na1 0.00(3) 5_656 5_656
Si1 S2 Na3 160.84(15) . 1_655
Na2 S2 Na3 82.52(6) 3_545 1_655
Na2 S2 Na3 82.52(6) 7 1_655
Eu1 S2 Na3 90.14(7) 1_655 1_655
Na1 S2 Na3 90.14(7) 1_655 1_655
Eu1 S2 Na3 90.14(7) 5_656 1_655
Na1 S2 Na3 90.14(7) 5_656 1_655
S1 Na2 S1 168.2(2) 8_455 7
S1 Na2 S2 75.65(9) 8_455 3_455
S1 Na2 S2 95.92(11) 7 3_455
S1 Na2 S2 95.92(11) 8_455 7
S1 Na2 S2 75.65(9) 7 7
S2 Na2 S2 90.15(16) 3_455 7
S1 Na2 S1 98.99(9) 8_455 2
S1 Na2 S1 88.93(8) 7 2
S2 Na2 S1 173.84(9) 3_455 2
S2 Na2 S1 87.38(5) 7 2
S1 Na2 S1 88.93(8) 8_455 .
S1 Na2 S1 98.99(9) 7 .
S2 Na2 S1 87.38(5) 3_455 .
S2 Na2 S1 173.84(9) 7 .
S1 Na2 S1 95.63(16) 2 .
S1 Na2 Si1 38.56(7) 8_455 3_455
S1 Na2 Si1 131.22(16) 7 3_455
S2 Na2 Si1 38.34(8) 3_455 3_455
S2 Na2 Si1 86.36(13) 7 3_455
S1 Na2 Si1 135.76(6) 2 3_455
S1 Na2 Si1 95.15(6) . 3_455
S1 Na2 Si1 131.22(16) 8_455 7
S1 Na2 Si1 38.56(6) 7 7
S2 Na2 Si1 86.36(13) 3_455 7
S2 Na2 Si1 38.34(8) 7 7
S1 Na2 Si1 95.15(6) 2 7
S1 Na2 Si1 135.76(6) . 7
Si1 Na2 Si1 106.21(15) 3_455 7
S1 Na2 Na3 95.88(11) 8_455 .
S1 Na2 Na3 95.88(11) 7 .
S2 Na2 Na3 134.93(8) 3_455 .
S2 Na2 Na3 134.93(8) 7 .
S1 Na2 Na3 47.81(8) 2 .
S1 Na2 Na3 47.82(8) . .
Si1 Na2 Na3 126.89(8) 3_455 .
Si1 Na2 Na3 126.89(8) 7 .
S1 Na2 Na2 51.18(4) 8_455 7_455
S1 Na2 Na2 136.02(11) 7 7_455
S2 Na2 Na2 126.76(10) 3_455 7_455
S2 Na2 Na2 92.37(8) 7 7_455
S1 Na2 Na2 47.81(9) 2 7_455
S1 Na2 Na2 93.63(16) . 7_455
Si1 Na2 Na2 88.78(7) 3_455 7_455
Si1 Na2 Na2 124.41(7) 7 7_455
Na3 Na2 Na2 63.07(14) . 7_455
S1 Na2 Na2 136.02(11) 8_455 7
S1 Na2 Na2 51.18(4) 7 7
S2 Na2 Na2 92.37(8) 3_455 7
S2 Na2 Na2 126.76(10) 7 7
S1 Na2 Na2 93.63(16) 2 7
S1 Na2 Na2 47.81(9) . 7
Si1 Na2 Na2 124.41(7) 3_455 7
Si1 Na2 Na2 88.78(7) 7 7
Na3 Na2 Na2 63.07(14) . 7
Na2 Na2 Na2 126.1(3) 7_455 7
S1 Na2 Na3 126.31(12) 8_455 3
S1 Na2 Na3 45.69(5) 7 3
S2 Na2 Na3 50.67(7) 3_455 3
S2 Na2 Na3 84.28(11) 7 3
S1 Na2 Na3 134.50(4) 2 3
S1 Na2 Na3 89.80(4) . 3
Si1 Na2 Na3 88.25(10) 3_455 3
Si1 Na2 Na3 53.64(6) 7 3
Na3 Na2 Na3 121.28(6) . 3
Na2 Na2 Na3 175.6(2) 7_455 3
Na2 Na2 Na3 58.21(8) 7 3
S1 Na3 S1 103.01(8) 5 6
S1 Na3 S1 76.99(8) 5 2
S1 Na3 S1 180.00(6) 6 2
S1 Na3 S1 180.00(7) 5 .
S1 Na3 S1 76.99(8) 6 .
S1 Na3 S1 103.01(8) 2 .
S1 Na3 S2 87.67(6) 5 5_655
S1 Na3 S2 92.33(6) 6 5_655
S1 Na3 S2 87.67(6) 2 5_655
S1 Na3 S2 92.33(6) . 5_655
S1 Na3 S2 92.33(6) 5 1_455
S1 Na3 S2 87.67(6) 6 1_455
S1 Na3 S2 92.33(6) 2 1_455
S1 Na3 S2 87.67(6) . 1_455
S2 Na3 S2 180.00(6) 5_655 1_455
S1 Na3 Si1 39.25(4) 5 5
S1 Na3 Si1 140.75(4) 6 5
S1 Na3 Si1 39.25(4) 2 5
S1 Na3 Si1 140.75(4) . 5
S2 Na3 Si1 95.34(7) 5_655 5
S2 Na3 Si1 84.66(7) 1_455 5
S1 Na3 Si1 140.75(4) 5 .
S1 Na3 Si1 39.25(4) 6 .
S1 Na3 Si1 140.75(4) 2 .
S1 Na3 Si1 39.25(4) . .
S2 Na3 Si1 84.66(7) 5_655 .
S2 Na3 Si1 95.34(7) 1_455 .
Si1 Na3 Si1 180.0 5 .
S1 Na3 Na2 51.50(4) 5 5
S1 Na3 Na2 51.50(4) 6 5
S1 Na3 Na2 128.50(4) 2 5
S1 Na3 Na2 128.50(4) . 5
S2 Na3 Na2 90.0 5_655 5
S2 Na3 Na2 90.0 1_455 5
Si1 Na3 Na2 90.0 5 5
Si1 Na3 Na2 90.0 . 5
S1 Na3 Na2 128.50(4) 5 .
S1 Na3 Na2 128.50(4) 6 .
S1 Na3 Na2 51.50(4) 2 .
S1 Na3 Na2 51.50(4) . .
S2 Na3 Na2 90.0 5_655 .
S2 Na3 Na2 90.0 1_455 .
Si1 Na3 Na2 90.0 5 .
Na2 Na3 Na2 180.0 5 .
S1 Na3 Na2 134.05(5) 5 7
S1 Na3 Na2 87.20(6) 6 7
S1 Na3 Na2 92.80(6) 2 7
S1 Na3 Na2 45.95(5) . 7
S2 Na3 Na2 46.80(5) 5_655 7
S2 Na3 Na2 133.20(5) 1_455 7
Si1 Na3 Na2 124.97(5) 5 7
Si1 Na3 Na2 55.03(5) . 7
Na2 Na3 Na2 121.28(6) 5 7
Na2 Na3 Na2 58.72(6) . 7
S1 Na3 Na2 45.95(5) 5 3_445
S1 Na3 Na2 92.80(6) 6 3_445
S1 Na3 Na2 87.20(6) 2 3_445
S1 Na3 Na2 134.05(5) . 3_445
S2 Na3 Na2 133.20(5) 5_655 3_445
S2 Na3 Na2 46.80(5) 1_455 3_445
Si1 Na3 Na2 55.03(5) 5 3_445
Si1 Na3 Na2 124.97(5) . 3_445
Na2 Na3 Na2 58.72(6) 5 3_445
Na2 Na3 Na2 121.28(6) . 3_445
Na2 Na3 Na2 180.00(13) 7 3_445

loop_
_geom_bond_atom_site_label_1
_geom_bond_atom_site_label_2
_geom_bond_distance
_geom_bond_site_symmetry_2
Si1 S2 2.140(4) .
Si1 S1 2.145(3) .
Si1 S1 2.145(3) 6
Si1 Si1 2.316(6) 5_656
Si1 Na3 3.371(3) .
Si1 Na2 3.430(4) 3_545
Si1 Na2 3.430(4) 7
Eu1 S2 2.968(2) 1_455
Eu1 S2 2.968(2) 5_656
Eu1 S1 2.980(2) 7_556
Eu1 S1 2.980(2) 8_455
Eu1 S1 2.991(2) 2_556
Eu1 S1 2.991(2) .
Eu1 Eu1 3.874(2) 5_556
Eu1 Na1 3.874(2) 5_556
Eu1 Eu1 3.9183(12) 7_556
Eu1 Na1 3.9183(12) 7_556
Eu1 Na1 3.9183(12) 7_456
Eu1 Eu1 3.9183(12) 7_456
S1 Na3 2.8391(19) .
S1 Na2 2.851(2) 7
S1 Na1 2.979(2) 7_556
S1 Eu1 2.979(2) 7_556
S1 Na2 2.999(4) .
S2 Na2 2.916(4) 3_545
S2 Na2 2.916(4) 7
S2 Eu1 2.968(2) 1_655
S2 Na1 2.968(2) 1_655
S2 Eu1 2.968(2) 5_656
S2 Na1 2.968(2) 5_656
S2 Na3 3.094(3) 1_655
Na2 S1 2.851(2) 8_455
Na2 S1 2.851(2) 7
Na2 S2 2.916(4) 3_455
Na2 S2 2.916(4) 7
Na2 S1 2.999(4) 2
Na2 Si1 3.430(4) 3_455
Na2 Si1 3.430(4) 7
Na2 Na3 3.781(5) .
Na2 Na2 3.801(5) 7_455
Na2 Na2 3.801(5) 7
Na2 Na3 3.966(3) 3
Na3 S1 2.8391(19) 5
Na3 S1 2.8391(19) 6
Na3 S1 2.8391(19) 2
Na3 S2 3.094(3) 5_655
Na3 S2 3.094(3) 1_455
Na3 Si1 3.371(3) 5
Na3 Na2 3.781(5) 5
Na3 Na2 3.966(3) 7
Na3 Na2 3.966(3) 3_445
